data_7118608
loop_
_publ_author_name
'Kaloudi-Chantzea, Antonia'
'Martinou, Elisabeth'
'Seintis, Kostas'
'Karakostas, Nikolaos'
'Giastas, Petros'
'Pitterl, Florian'
'Oberacher, Herbert'
'Fakis, Mihalis'
'Pistolis, George'

_publ_section_title
;
 Formation of a highly-ordered rigid multichromophoric 3D supramolecular
 network by combining ionic and coordination-driven self-assembly.
;
_journal_issue 16
_journal_name_full 'Chemical communications (Cambridge, England)'
_journal_page_first 3388
_journal_page_last 3391
_journal_paper_doi 10.1039/c5cc10335e
_journal_volume 52
_journal_year 2016
_chemical_formula_sum 'C1401 H1152 B16 N125 O181 P32 Pt16 S32'
_chemical_formula_weight 27945.84
_chemical_name_systematic
; 
 ? 
;
_space_group_IT_number 56
_symmetry_space_group_name_Hall '-P 2ab 2ac'
_symmetry_space_group_name_H-M 'P c c n'
_atom_sites_solution_hydrogens geom
_atom_sites_solution_primary direct
_atom_sites_solution_secondary difmap
_audit_creation_method SHELXL-97
_audit_update_record
;
2015-11-02 deposited with the CCDC.
2016-01-25 downloaded from the CCDC.
;
_cell_angle_alpha 90.00
_cell_angle_beta 90.00
_cell_angle_gamma 90.00
_cell_formula_units_Z 1
_cell_length_a 31.680(6)
_cell_length_b 38.340(8)
_cell_length_c 41.120(8)
_cell_measurement_temperature 293(2)
_cell_volume 49945(17)
_computing_structure_refinement 'SHELXL-97 (Sheldrick, 1997)'
_computing_structure_solution 'SHELXS-97 (Sheldrick, 1990)'
_diffrn_ambient_temperature 293(2)
_diffrn_measured_fraction_theta_full 0.992
_diffrn_measured_fraction_theta_max 0.992
_diffrn_radiation_monochromator graphite
_diffrn_radiation_source 'fine-focus sealed tube'
_diffrn_radiation_wavelength 0.75600
_diffrn_reflns_av_R_equivalents 0.0926
_diffrn_reflns_av_sigmaI/netI 0.0709
_diffrn_reflns_limit_h_max 28
_diffrn_reflns_limit_h_min -26
_diffrn_reflns_limit_k_max 34
_diffrn_reflns_limit_k_min -34
_diffrn_reflns_limit_l_max 35
_diffrn_reflns_limit_l_min -37
_diffrn_reflns_number 71689
_diffrn_reflns_theta_full 20.10
_diffrn_reflns_theta_max 20.10
_diffrn_reflns_theta_min 0.89
_exptl_absorpt_coefficient_mu 1.226
_exptl_crystal_density_diffrn 0.929
_exptl_crystal_density_method 'not measured'
_exptl_crystal_F_000 14201
_refine_diff_density_max 1.424
_refine_diff_density_min -0.791
_refine_diff_density_rms 0.203
_refine_ls_extinction_method none
_refine_ls_goodness_of_fit_ref 1.299
_refine_ls_hydrogen_treatment mixed
_refine_ls_matrix_type full
_refine_ls_number_parameters 1490
_refine_ls_number_reflns 19489
_refine_ls_number_restraints 554
_refine_ls_restrained_S_all 1.305
_refine_ls_R_factor_all 0.1915
_refine_ls_R_factor_gt 0.1252
_refine_ls_shift/su_max 7.125
_refine_ls_shift/su_mean 0.131
_refine_ls_structure_factor_coef Fsqd
_refine_ls_weighting_details 'calc w=1/[\s^2^(Fo^2^)+(0.2000P)^2^+0.0000P] where P=(Fo^2^+2Fc^2^)/3'
_refine_ls_weighting_scheme calc
_refine_ls_wR_factor_gt 0.2421
_refine_ls_wR_factor_ref 0.2880
_reflns_number_gt 10317
_reflns_number_total 19489
_reflns_threshold_expression >2sigma(I)
_cod_data_source_file c5cc10335e2.cif
_cod_data_source_block 1st-coot-8_copy_of_7
_cod_depositor_comments 'Adding full bibliography for 7118608.cif.'
_cod_database_code 7118608

loop_
_symmetry_equiv_pos_as_xyz
'x, y, z'
'-x+1/2, -y+1/2, z'
'-x, y+1/2, -z+1/2'
'x+1/2, -y, -z+1/2'
'-x, -y, -z'
'x-1/2, y-1/2, -z'
'x, -y-1/2, z-1/2'
'-x-1/2, y, z-1/2'

loop_
_atom_site_label
_atom_site_type_symbol
_atom_site_fract_x
_atom_site_fract_y
_atom_site_fract_z
_atom_site_U_iso_or_equiv
_atom_site_adp_type
_atom_site_occupancy
_atom_site_symmetry_multiplicity
_atom_site_calc_flag
_atom_site_refinement_flags
Pt_1 Pt 0.61667(3) 0.36821(2) -0.21615(2) 0.0776(4) Uani 1 1 d .
Pt_2 Pt 0.61851(3) 0.36832(2) 0.12593(2) 0.0794(4) Uani 1 1 d .
C1_3 C 0.3513(4) 0.3316(3) -0.0408(3) 0.089(7) Uiso 1 1 d D
C2_3 C 0.3720(4) 0.2998(3) -0.0425(2) 0.077(6) Uiso 1 1 d D
C3_3 C 0.3565(4) 0.2650(3) -0.0430(3) 0.098(7) Uiso 1 1 d D
C4_3 C 0.3900(4) 0.2422(3) -0.0445(5) 0.102(8) Uiso 1 1 d D
H4_3 H 0.3891 0.2180 -0.0449 0.3(2) Uiso 1 1 calc R
C5_3 C 0.4254(4) 0.2636(3) -0.0453(5) 0.079(6) Uiso 1 1 d D
N6_3 N 0.4139(4) 0.2973(3) -0.0447(4) 0.071(5) Uani 1 1 d D
B7_3 B 0.4424(4) 0.3283(3) -0.0443(6) 0.091(9) Uani 1 1 d D
N8_3 N 0.4175(4) 0.3616(3) -0.0430(4) 0.086(6) Uani 1 1 d D
C9_3 C 0.3751(4) 0.3620(3) -0.0419(5) 0.077(6) Uiso 1 1 d D
C10_3 C 0.3642(4) 0.3995(3) -0.0382(6) 0.122(9) Uiso 1 1 d D
C11_3 C 0.3999(5) 0.4210(3) -0.0380(5) 0.113(9) Uiso 1 1 d D
H11_3 H 0.4012 0.4451 -0.0360 2(4) Uiso 1 1 calc R
C12_3 C 0.4349(4) 0.3958(3) -0.0417(5) 0.084(7) Uiso 1 1 d D
C14_3 C 0.3204(5) 0.4142(6) -0.0340(6) 0.127(10) Uiso 1 1 d D
H14A_3 H 0.3222 0.4387 -0.0295 0.10(6) Uiso 1 1 calc R
H14B_3 H 0.3066 0.4026 -0.0163 0.11(6) Uiso 1 1 calc R
H14C_3 H 0.3045 0.4107 -0.0536 0.00(3) Uiso 1 1 calc R
C15_3 C 0.4689(5) 0.2485(5) -0.0454(6) 0.101(7) Uiso 1 1 d D
H15A_3 H 0.4831 0.2551 -0.0651 0.05(4) Uiso 1 1 calc R
H15B_3 H 0.4672 0.2235 -0.0442 0.20(12) Uiso 1 1 calc R
H15C_3 H 0.4844 0.2572 -0.0270 0.03(4) Uiso 1 1 calc R
C16_3 C 0.4787(5) 0.4080(5) -0.0435(6) 0.100(8) Uiso 1 1 d D
H16A_3 H 0.4974 0.3888 -0.0394 0.09(6) Uiso 1 1 calc R
H16B_3 H 0.4832 0.4258 -0.0275 0.4(4) Uiso 1 1 calc R
H16C_3 H 0.4841 0.4173 -0.0648 0.25(18) Uiso 1 1 calc R
C17_3 C 0.3117(5) 0.2529(5) -0.0424(6) 0.110(8) Uiso 1 1 d D
H17A_3 H 0.3105 0.2288 -0.0485 0.12(7) Uiso 1 1 calc R
H17B_3 H 0.2954 0.2665 -0.0574 0.03(4) Uiso 1 1 calc R
H17C_3 H 0.3005 0.2557 -0.0209 0.09(6) Uiso 1 1 calc R
C1_4 C 0.8918(5) 0.3623(3) -0.0466(3) 0.091(7) Uiso 1 1 d D
C2_4 C 0.8659(4) 0.3330(3) -0.0461(3) 0.102(8) Uiso 1 1 d D
C3_4 C 0.8749(5) 0.2966(3) -0.0460(4) 0.094(7) Uiso 1 1 d D
C4_4 C 0.8379(5) 0.2783(4) -0.0456(6) 0.120(9) Uiso 1 1 d D
H4_4 H 0.8344 0.2542 -0.0454 2(3) Uiso 1 1 calc R
C5_4 C 0.8065(5) 0.3037(4) -0.0457(6) 0.126(10) Uiso 1 1 d D
N6_4 N 0.8238(4) 0.3356(3) -0.0463(4) 0.091(6) Uani 1 1 d D
B7_4 B 0.8013(5) 0.3698(3) -0.0454(7) 0.116(12) Uani 1 1 d D
N8_4 N 0.8313(5) 0.4000(3) -0.0459(4) 0.098(6) Uani 1 1 d D
C9_4 C 0.8732(5) 0.3953(3) -0.0469(6) 0.130(10) Uiso 1 1 d D
C10_4 C 0.8898(5) 0.4315(4) -0.0473(7) 0.146(12) Uiso 1 1 d D
C11_4 C 0.8580(6) 0.4568(4) -0.0479(6) 0.143(11) Uiso 1 1 d D
H11_4 H 0.8608 0.4808 -0.0502 2(4) Uiso 1 1 calc R
C12_4 C 0.8188(5) 0.4361(3) -0.0440(6) 0.127(9) Uiso 1 1 d D
C14_4 C 0.9359(6) 0.4411(7) -0.0491(10) 0.194(16) Uiso 1 1 d D
H14A_4 H 0.9389 0.4659 -0.0465 2(3) Uiso 1 1 calc R
H14B_4 H 0.9469 0.4344 -0.0699 0.03(4) Uiso 1 1 calc R
H14C_4 H 0.9511 0.4293 -0.0322 0.11(11) Uiso 1 1 calc R
C15_4 C 0.7613(6) 0.2918(7) -0.0456(8) 0.168(13) Uiso 1 1 d D
H15A_4 H 0.7434 0.3107 -0.0391 0.06(5) Uiso 1 1 calc R
H15B_4 H 0.7581 0.2727 -0.0307 2(3) Uiso 1 1 calc R
H15C_4 H 0.7536 0.2843 -0.0671 2(3) Uiso 1 1 calc R
C16_4 C 0.7774(6) 0.4532(5) -0.0456(7) 0.125(9) Uiso 1 1 d D
H16A_4 H 0.7590 0.4400 -0.0595 0.05(4) Uiso 1 1 calc R
H16B_4 H 0.7807 0.4763 -0.0543 2(3) Uiso 1 1 calc R
H16C_4 H 0.7655 0.4546 -0.0242 0.05(5) Uiso 1 1 calc R
C17_4 C 0.9164(6) 0.2785(6) -0.0461(7) 0.132(10) Uiso 1 1 d D
H17A_4 H 0.9122 0.2540 -0.0493 0.10(6) Uiso 1 1 calc R
H17B_4 H 0.9305 0.2824 -0.0258 0.28(19) Uiso 1 1 calc R
H17C_4 H 0.9335 0.2876 -0.0635 0.11(7) Uiso 1 1 calc R
P1_5 P 0.5669(2) 0.36361(16) -0.25518(15) 0.088(2) Uani 1 1 d D
C1_5 C 0.5183(6) 0.3442(5) -0.2405(5) 0.090(7) Uiso 1 1 d D
C2_5 C 0.4844(8) 0.3652(7) -0.2325(8) 0.159(12) Uiso 1 1 d D
H2_5 H 0.4861 0.3891 -0.2363 0.22(14) Uiso 1 1 calc R
C3_5 C 0.4478(9) 0.3515(8) -0.2190(9) 0.192(16) Uiso 1 1 d D
H3_5 H 0.4262 0.3662 -0.2122 0.6(5) Uiso 1 1 calc R
C4_5 C 0.4437(9) 0.3157(8) -0.2158(7) 0.153(12) Uiso 1 1 d D
H4_5 H 0.4189 0.3059 -0.2079 2(3) Uiso 1 1 calc R
C5_5 C 0.4773(9) 0.2951(7) -0.2246(7) 0.148(11) Uiso 1 1 d D
H5_5 H 0.4754 0.2710 -0.2221 0.21(13) Uiso 1 1 calc R
C6_5 C 0.5143(8) 0.3095(5) -0.2373(6) 0.121(9) Uiso 1 1 d D
H6_5 H 0.5363 0.2949 -0.2436 0.06(5) Uiso 1 1 calc R
C7_5 C 0.5518(7) 0.4042(4) -0.2730(5) 0.095(7) Uiso 1 1 d D
C8_5 C 0.5525(9) 0.4343(5) -0.2541(5) 0.125(9) Uiso 1 1 d D
H8_5 H 0.5622 0.4330 -0.2328 2(3) Uiso 1 1 calc R
C9_5 C 0.5391(9) 0.4661(6) -0.2664(6) 0.135(10) Uiso 1 1 d D
H9_5 H 0.5403 0.4861 -0.2536 0.11(7) Uiso 1 1 calc R
C10_5 C 0.5238(10) 0.4677(6) -0.2980(6) 0.135(10) Uiso 1 1 d D
H10_5 H 0.5136 0.4887 -0.3063 2(3) Uiso 1 1 calc R
C11_5 C 0.5238(11) 0.4382(7) -0.3172(6) 0.156(12) Uiso 1 1 d D
H11_5 H 0.5144 0.4395 -0.3386 2(3) Uiso 1 1 calc R
C12_5 C 0.5379(9) 0.4065(6) -0.3046(5) 0.138(10) Uiso 1 1 d D
H12_5 H 0.5379 0.3867 -0.3177 0.12(7) Uiso 1 1 calc R
P1_6 P 0.6672(2) 0.37715(15) -0.25349(13) 0.0777(18) Uani 1 1 d D
C1_6 C 0.7200(5) 0.3726(4) -0.2377(4) 0.068(6) Uiso 1 1 d D
C2_6 C 0.7386(6) 0.4014(5) -0.2215(5) 0.084(7) Uiso 1 1 d D
H2_6 H 0.7242 0.4225 -0.2209 0.3(2) Uiso 1 1 calc R
C3_6 C 0.7780(6) 0.3988(5) -0.2062(5) 0.085(7) Uiso 1 1 d D
H3_6 H 0.7894 0.4176 -0.1949 0.12(7) Uiso 1 1 calc R
C4_6 C 0.7994(7) 0.3676(5) -0.2086(5) 0.089(7) Uiso 1 1 d D
H4_6 H 0.8262 0.3656 -0.1996 0.13(8) Uiso 1 1 calc R
C5_6 C 0.7814(6) 0.3394(5) -0.2241(5) 0.082(7) Uiso 1 1 d D
H5_6 H 0.7963 0.3185 -0.2249 0.17(10) Uiso 1 1 calc R
C6_6 C 0.7416(5) 0.3411(4) -0.2385(4) 0.072(6) Uiso 1 1 d D
H6_6 H 0.7299 0.3217 -0.2485 0.03(4) Uiso 1 1 calc R
C7_6 C 0.6676(7) 0.4202(4) -0.2713(4) 0.089(7) Uiso 1 1 d D
C8_6 C 0.6865(7) 0.4244(5) -0.3025(5) 0.098(8) Uiso 1 1 d D
H8_6 H 0.6964 0.4052 -0.3141 0.10(6) Uiso 1 1 calc R
C9_6 C 0.6898(9) 0.4579(6) -0.3152(6) 0.132(10) Uiso 1 1 d D
H9_6 H 0.7023 0.4613 -0.3354 0.22(13) Uiso 1 1 calc R
C10_6 C 0.6746(10) 0.4863(6) -0.2979(6) 0.141(11) Uiso 1 1 d D
H10_6 H 0.6753 0.5084 -0.3070 2(3) Uiso 1 1 calc R
C11_6 C 0.6579(8) 0.4816(5) -0.2662(5) 0.110(8) Uiso 1 1 d D
H11_6 H 0.6514 0.5009 -0.2534 0.12(7) Uiso 1 1 calc R
C12_6 C 0.6514(7) 0.4481(4) -0.2542(5) 0.090(7) Uiso 1 1 d D
H12_6 H 0.6364 0.4446 -0.2350 0.07(5) Uiso 1 1 calc R
P1_7 P 0.6684(2) 0.37802(15) 0.16387(13) 0.0762(18) Uani 1 1 d D
C1_7 C 0.7212(5) 0.3739(4) 0.1480(4) 0.073(6) Uiso 1 1 d D
C2_7 C 0.7393(6) 0.4026(5) 0.1328(4) 0.081(6) Uiso 1 1 d D
H2_7 H 0.7252 0.4239 0.1330 0.01(3) Uiso 1 1 calc R
C3_7 C 0.7778(6) 0.4001(5) 0.1173(5) 0.090(7) Uiso 1 1 d D
H3_7 H 0.7882 0.4190 0.1056 2(3) Uiso 1 1 calc R
C4_7 C 0.8009(7) 0.3695(5) 0.1193(5) 0.100(8) Uiso 1 1 d D
H4_7 H 0.8277 0.3681 0.1102 2(3) Uiso 1 1 calc R
C5_7 C 0.7835(6) 0.3407(5) 0.1350(5) 0.082(6) Uiso 1 1 d D
H5_7 H 0.7987 0.3201 0.1369 0.03(4) Uiso 1 1 calc R
C6_7 C 0.7428(5) 0.3433(4) 0.1477(4) 0.069(6) Uiso 1 1 d D
H6_7 H 0.7302 0.3234 0.1563 0.04(4) Uiso 1 1 calc R
C7_7 C 0.6686(7) 0.4203(4) 0.1819(4) 0.081(7) Uiso 1 1 d D
C8_7 C 0.6500(7) 0.4481(4) 0.1667(5) 0.092(7) Uiso 1 1 d D
H8_7 H 0.6347 0.4439 0.1478 0.16(10) Uiso 1 1 calc R
C9_7 C 0.6527(8) 0.4821(5) 0.1780(5) 0.106(8) Uiso 1 1 d D
H9_7 H 0.6403 0.5004 0.1666 0.16(10) Uiso 1 1 calc R
C10_7 C 0.6747(9) 0.4881(5) 0.2068(5) 0.117(9) Uiso 1 1 d D
H10_7 H 0.6778 0.5106 0.2150 2(3) Uiso 1 1 calc R
C11_7 C 0.6918(8) 0.4595(5) 0.2231(6) 0.115(9) Uiso 1 1 d D
H11_7 H 0.7040 0.4631 0.2434 0.16(10) Uiso 1 1 calc R
C12_7 C 0.6914(7) 0.4261(5) 0.2105(4) 0.089(7) Uiso 1 1 d D
H12_7 H 0.7059 0.4080 0.2207 0.4(3) Uiso 1 1 calc R
P1_8 P 0.5681(2) 0.36414(18) 0.16443(15) 0.095(2) Uani 1 1 d D
C1_8 C 0.5210(7) 0.3447(6) 0.1480(6) 0.130(10) Uiso 1 1 d D
C2_8 C 0.4876(9) 0.3662(8) 0.1387(10) 0.222(18) Uiso 1 1 d D
H2_8 H 0.4903 0.3903 0.1394 0.5(4) Uiso 1 1 calc R
C3_8 C 0.4497(9) 0.3508(9) 0.1284(9) 0.196(16) Uiso 1 1 d D
H3_8 H 0.4261 0.3648 0.1251 2(3) Uiso 1 1 calc R
C4_8 C 0.4468(10) 0.3158(9) 0.1230(8) 0.170(13) Uiso 1 1 d D
H4_8 H 0.4227 0.3063 0.1137 2(3) Uiso 1 1 calc R
C5_8 C 0.4808(10) 0.2947(8) 0.1317(9) 0.206(17) Uiso 1 1 d D
H5_8 H 0.4796 0.2707 0.1282 0.8(6) Uiso 1 1 calc R
C6_8 C 0.5168(8) 0.3096(6) 0.1458(7) 0.138(10) Uiso 1 1 d D
H6_8 H 0.5380 0.2952 0.1538 0.13(8) Uiso 1 1 calc R
C7_8 C 0.5490(8) 0.4050(4) 0.1806(5) 0.112(9) Uiso 1 1 d D
C8_8 C 0.5336(10) 0.4071(7) 0.2123(6) 0.163(13) Uiso 1 1 d D
H8_8 H 0.5357 0.3879 0.2260 0.10(6) Uiso 1 1 calc R
C9_8 C 0.5149(12) 0.4377(8) 0.2235(7) 0.182(14) Uiso 1 1 d D
H9_8 H 0.5029 0.4385 0.2441 2(3) Uiso 1 1 calc R
C10_8 C 0.5147(13) 0.4672(8) 0.2033(8) 0.205(16) Uiso 1 1 d D
H10_8 H 0.5018 0.4877 0.2105 2(3) Uiso 1 1 calc R
C11_8 C 0.5334(9) 0.4662(6) 0.1729(6) 0.140(11) Uiso 1 1 d D
H11_8 H 0.5360 0.4864 0.1605 0.07(5) Uiso 1 1 calc R
C12_8 C 0.5484(9) 0.4341(6) 0.1611(6) 0.131(10) Uiso 1 1 d D
H12_8 H 0.5580 0.4325 0.1397 1.6(13) Uiso 1 1 calc R
C1_9 C 1.0296(8) 0.3578(7) 0.0116(5) 0.225(19) Uiso 1 1 d D
C2_9 C 1.0041(7) 0.3543(8) -0.0195(4) 0.163(12) Uiso 1 1 d D
C3_9 C 1.0248(7) 0.3519(9) -0.0495(5) 0.159(13) Uiso 1 1 d D
H3_9 H 1.0539 0.3494 -0.0500 0.4(3) Uiso 1 1 calc R
C4_9 C 1.0025(7) 0.3534(8) -0.0790(4) 0.165(12) Uiso 1 1 d D
C5_9 C 0.9583(7) 0.3554(8) -0.0780(5) 0.148(11) Uiso 1 1 d D
H5_9 H 0.9428 0.3533 -0.0971 2(3) Uiso 1 1 calc R
C6_9 C 0.9376(6) 0.3605(7) -0.0486(5) 0.132(10) Uiso 1 1 d D
C7_9 C 0.9604(7) 0.3604(8) -0.0196(5) 0.167(13) Uiso 1 1 d D
H7_9 H 0.9465 0.3644 0.0000 0.07(5) Uiso 1 1 calc R
C8_9 C 1.0237(10) 0.3417(8) -0.1103(5) 0.28(2) Uiso 1 1 d D
C9_9 C 1.0133(16) 0.3688(13) -0.1360(7) 0.36(4) Uiso 1 1 d D
H9A_9 H 1.0119 0.3915 -0.1261 0.08(6) Uiso 1 1 calc R
H9B_9 H 0.9865 0.3634 -0.1457 0.03(4) Uiso 1 1 calc R
H9C_9 H 1.0348 0.3688 -0.1524 2(3) Uiso 1 1 calc R
C10_9 C 1.008(2) 0.3057(10) -0.1204(14) 2.0(10) Uiso 1 1 d D
H10A_9 H 1.0296 0.2941 -0.1328 2(3) Uiso 1 1 calc R
H10B_9 H 0.9831 0.3082 -0.1335 0.05(4) Uiso 1 1 calc R
H10C_9 H 1.0016 0.2923 -0.1014 1.5(18) Uiso 1 1 calc R
C11_9 C 1.0716(10) 0.3397(17) -0.1065(11) 0.43(4) Uiso 1 1 d D
H11A_9 H 1.0845 0.3587 -0.1179 2(4) Uiso 1 1 calc R
H11B_9 H 1.0816 0.3180 -0.1152 0.06(5) Uiso 1 1 calc R
H11C_9 H 1.0788 0.3411 -0.0838 2(4) Uiso 1 1 calc R
C12_9 C 1.0629(16) 0.3858(12) 0.0056(13) 2.0(5) Uiso 1 1 d D
H12A_9 H 1.0692 0.3869 -0.0172 0.18(10) Uiso 1 1 calc R
H12B_9 H 1.0881 0.3801 0.0174 0.10(6) Uiso 1 1 calc R
H12C_9 H 1.0523 0.4080 0.0127 0.14(8) Uiso 1 1 calc R
C13_9 C 1.0508(13) 0.3235(9) 0.0207(9) 0.29(2) Uiso 1 1 d D
H13A_9 H 1.0306 0.3049 0.0193 0.3(2) Uiso 1 1 calc R
H13B_9 H 1.0615 0.3250 0.0424 0.07(3) Uiso 1 1 calc R
H13C_9 H 1.0737 0.3190 0.0059 0.06(5) Uiso 1 1 calc R
C14_9 C 1.0027(15) 0.3694(16) 0.0405(7) 0.29(3) Uiso 1 1 d D
H14A_9 H 0.9917 0.3923 0.0365 0.3(2) Uiso 1 1 calc R
H14B_9 H 1.0198 0.3698 0.0598 2(3) Uiso 1 1 calc R
H14C_9 H 0.9798 0.3533 0.0435 0.5(5) Uiso 1 1 calc R
C1_10 C 0.2180(7) 0.3359(6) 0.0237(4) 0.172(13) Uiso 1 1 d D
C2_10 C 0.2399(6) 0.3365(7) -0.0091(3) 0.134(10) Uiso 1 1 d D
C3_10 C 0.2179(6) 0.3407(7) -0.0383(4) 0.121(9) Uiso 1 1 d D
H3_10 H 0.1889 0.3443 -0.0375 2(4) Uiso 1 1 calc R
C4_10 C 0.2379(6) 0.3398(6) -0.0686(3) 0.127(10) Uiso 1 1 d D
C5_10 C 0.2820(6) 0.3368(6) -0.0691(4) 0.108(8) Uiso 1 1 d D
H5_10 H 0.2962 0.3361 -0.0888 0.03(4) Uiso 1 1 calc R
C6_10 C 0.3044(5) 0.3350(6) -0.0403(4) 0.103(8) Uiso 1 1 d D
C7_10 C 0.2843(5) 0.3344(5) -0.0104(4) 0.100(8) Uiso 1 1 d D
H7_10 H 0.2999 0.3326 0.0087 0.05(4) Uiso 1 1 calc R
C8_10 C 0.2154(7) 0.3390(6) -0.1012(4) 0.183(14) Uiso 1 1 d D
C9_10 C 0.2292(14) 0.3063(8) -0.1194(8) 0.26(2) Uiso 1 1 d D
H9A_10 H 0.2582 0.3013 -0.1146 2(4) Uiso 1 1 calc R
H9B_10 H 0.2260 0.3100 -0.1424 0.10(6) Uiso 1 1 calc R
H9C_10 H 0.2119 0.2869 -0.1129 2(4) Uiso 1 1 calc R
C10_10 C 0.2274(13) 0.3709(8) -0.1216(8) 0.23(2) Uiso 1 1 d D
H10A_10 H 0.2272 0.3913 -0.1081 0.20(12) Uiso 1 1 calc R
H10B_10 H 0.2075 0.3737 -0.1390 0.4(3) Uiso 1 1 calc R
H10C_10 H 0.2552 0.3676 -0.1305 2(3) Uiso 1 1 calc R
C11_10 C 0.1674(7) 0.3381(12) -0.0982(8) 0.234(19) Uiso 1 1 d D
H11A_10 H 0.1591 0.3179 -0.0859 2(4) Uiso 1 1 calc R
H11B_10 H 0.1551 0.3369 -0.1195 2(3) Uiso 1 1 calc R
H11C_10 H 0.1577 0.3588 -0.0874 0.17(10) Uiso 1 1 calc R
C12_10 C 0.2348(12) 0.3050(8) 0.0430(7) 0.188(15) Uiso 1 1 d D
H12A_10 H 0.2177 0.2849 0.0388 0.21(14) Uiso 1 1 calc R
H12B_10 H 0.2340 0.3104 0.0658 0.4(3) Uiso 1 1 calc R
H12C_10 H 0.2634 0.3003 0.0367 2(4) Uiso 1 1 calc R
C13_10 C 0.1703(7) 0.3325(12) 0.0204(10) 0.37(4) Uiso 1 1 d D
H13A_10 H 0.1602 0.3493 0.0048 2(3) Uiso 1 1 calc R
H13B_10 H 0.1572 0.3368 0.0411 0.23(14) Uiso 1 1 calc R
H13C_10 H 0.1633 0.3094 0.0131 0.06(5) Uiso 1 1 calc R
C14_10 C 0.2277(15) 0.3690(8) 0.0432(7) 0.29(3) Uiso 1 1 d D
H14A_10 H 0.2549 0.3778 0.0370 0.16(10) Uiso 1 1 calc R
H14B_10 H 0.2276 0.3636 0.0660 0.11(7) Uiso 1 1 calc R
H14C_10 H 0.2065 0.3863 0.0387 0.17(10) Uiso 1 1 calc R
C1_11 C 0.6654(7) 0.3447(5) -0.2859(5) 0.075(6) Uiso 1 1 d .
H1A_11 H 0.6896 0.3483 -0.3000 0.07(5) Uiso 1 1 calc R
H1B_11 H 0.6683 0.3218 -0.2762 0.06(5) Uiso 1 1 calc R
C2_11 C 0.6255(7) 0.3451(6) -0.3068(5) 0.088(7) Uiso 1 1 d .
H2A_11 H 0.6296 0.3290 -0.3247 2(3) Uiso 1 1 calc R
H2B_11 H 0.6223 0.3682 -0.3159 0.03(4) Uiso 1 1 calc R
C3_11 C 0.5827(8) 0.3351(6) -0.2889(5) 0.090(7) Uiso 1 1 d .
H3A_11 H 0.5853 0.3115 -0.2806 0.04(4) Uiso 1 1 calc R
H3B_11 H 0.5602 0.3350 -0.3049 0.12(7) Uiso 1 1 calc R
C1_12 C 0.6646(7) 0.3471(6) 0.1964(5) 0.087(7) Uiso 1 1 d .
H1A_12 H 0.6673 0.3238 0.1875 0.00(3) Uiso 1 1 calc R
H1B_12 H 0.6881 0.3508 0.2112 0.10(7) Uiso 1 1 calc R
C2_12 C 0.6245(8) 0.3491(6) 0.2153(6) 0.090(7) Uiso 1 1 d .
H2A_12 H 0.6204 0.3731 0.2221 2(3) Uiso 1 1 calc R
H2B_12 H 0.6277 0.3351 0.2348 0.04(4) Uiso 1 1 calc R
C3_12 C 0.5834(8) 0.3368(6) 0.1972(6) 0.100(8) Uiso 1 1 d .
H3A_12 H 0.5605 0.3357 0.2127 0.09(6) Uiso 1 1 calc R
H3B_12 H 0.5880 0.3134 0.1889 0.03(3) Uiso 1 1 calc R
C3_13 C 0.5743(7) 0.4796(6) 0.0113(4) 0.114(11) Uani 1 1 d D
H3_13 H 0.6009 0.4737 0.0192 0.14(11) Uiso 1 1 calc R
C4_13 C 0.5437(5) 0.4930(6) 0.0326(3) 0.088(7) Uani 1 1 d D
C5_13 C 0.5041(5) 0.5013(5) 0.0191(3) 0.094(8) Uani 1 1 d D
C16_13 C 0.4346(6) 0.5247(6) 0.0210(6) 0.129(11) Uani 1 1 d D
H16_13 H 0.4134 0.5351 0.0334 2(4) Uiso 1 1 calc R
C17_13 C 0.4714(5) 0.5157(5) 0.0381(3) 0.108(11) Uani 1 1 d D
C18_13 C 0.4752(4) 0.5193(5) 0.0719(3) 0.100(9) Uani 1 1 d D
C19_13 C 0.5154(5) 0.5101(7) 0.0841(4) 0.139(12) Uani 1 1 d D
H19_13 H 0.5196 0.5132 0.1063 0.6(4) Uiso 1 1 calc R
C20_13 C 0.5497(3) 0.4966(5) 0.0663(3) 0.094(8) Uani 1 1 d D
S29_13 S 0.5949(2) 0.48867(19) 0.08530(17) 0.112(2) Uani 1 1 d D
S30_13 S 0.4382(3) 0.5350(2) 0.09640(18) 0.121(3) Uani 1 1 d D
O34_13 O 0.5989(5) 0.4508(2) 0.0896(4) 0.114(6) Uani 1 1 d D
O35_13 O 0.5929(6) 0.5063(4) 0.1169(3) 0.145(8) Uani 1 1 d D
O36_13 O 0.6302(4) 0.5023(4) 0.0651(4) 0.131(6) Uani 1 1 d D
O37_13 O 0.4016(5) 0.5111(4) 0.0946(4) 0.150(7) Uani 1 1 d D
O38_13 O 0.4257(6) 0.5701(3) 0.0849(3) 0.140(7) Uani 1 1 d D
O39_13 O 0.4556(6) 0.5366(5) 0.1295(3) 0.144(8) Uani 1 1 d D
C3_14 C 0.7274(5) 0.2500 -0.2366(4) 0.094(9) Uani 1 1 d D
H3_14 H 0.7135 0.2500 -0.2167 0.08(6) Uiso 1 1 calc R
C4_14 C 0.7029(4) 0.2500 -0.2649(3) 0.077(7) Uani 1 1 d D
C5_14 C 0.7250(4) 0.2500 -0.2946(3) 0.071(6) Uani 1 1 d D
C16_14 C 0.7268(5) 0.2500 -0.3527(4) 0.105(10) Uani 1 1 d D
H16_14 H 0.7128 0.2500 -0.3726 0.00(3) Uiso 1 1 calc R
C17_14 C 0.7026(4) 0.2500 -0.3241(3) 0.080(8) Uani 1 1 d D
C18_14 C 0.6583(4) 0.2500 -0.3252(2) 0.067(6) Uani 1 1 d D
C19_14 C 0.6384(5) 0.2500 -0.2948(3) 0.080(7) Uani 1 1 d D
H19_14 H 0.6090 0.2500 -0.2949 0.00(3) Uiso 1 1 calc R
C20_14 C 0.6584(4) 0.2500 -0.2643(2) 0.080(7) Uani 1 1 d D
S29_14 S 0.6304(2) 0.2500 -0.23008(15) 0.094(2) Uani 1 1 d D
S30_14 S 0.6306(2) 0.2500 -0.35961(14) 0.097(2) Uani 1 1 d D
O34_14 O 0.6406(4) 0.2181 -0.2114(3) 0.106(5) Uani 1 1 d D
O35_14 O 0.5858(3) 0.2500 -0.2402(3) 0.113(5) Uani 1 1 d D
O36_14 O 0.6407(5) 0.2819 -0.2123(3) 0.107(5) Uani 1 1 d D
O37_14 O 0.6403(5) 0.2181 -0.3776(3) 0.128(7) Uani 1 1 d D
O38_14 O 0.6423(4) 0.2819 -0.3776(3) 0.103(5) Uani 1 1 d D
O39_14 O 0.5864(3) 0.2500 -0.3493(3) 0.127(6) Uani 1 1 d D
C1_15 C 0.4750(6) 0.3303(5) -0.0780(4) 0.067(6) Uiso 1 1 d D
C2_15 C 0.4974(6) 0.3339(4) -0.1011(4) 0.083(7) Uiso 1 1 d D
C4_15 C 0.5218(6) 0.3412(4) -0.1257(4) 0.073(6) Uiso 1 1 d D
C5_15 C 0.5294(6) 0.3754(4) -0.1354(4) 0.084(7) Uiso 1 1 d D
H5_15 H 0.5166 0.3937 -0.1243 0.07(5) Uiso 1 1 calc R
C6_15 C 0.5559(6) 0.3824(4) -0.1616(4) 0.087(7) Uiso 1 1 d D
H6_15 H 0.5615 0.4054 -0.1672 0.13(8) Uiso 1 1 calc R
N7_15 N 0.5735(5) 0.3565(4) -0.1788(4) 0.082(5) Uani 1 1 d D
C8_15 C 0.5672(6) 0.3231(4) -0.1697(4) 0.079(6) Uiso 1 1 d D
H8_15 H 0.5810 0.3053 -0.1808 0.15(9) Uiso 1 1 calc R
C9_15 C 0.5404(6) 0.3149(4) -0.1440(4) 0.090(7) Uiso 1 1 d D
H9_15 H 0.5349 0.2917 -0.1391 0.16(9) Uiso 1 1 calc R
C1_16 C 0.4769(7) 0.3285(5) -0.0112(4) 0.089(7) Uiso 1 1 d D
C2_16 C 0.4992(6) 0.3320(5) 0.0118(4) 0.089(7) Uiso 1 1 d D
C4_16 C 0.5225(6) 0.3390(4) 0.0370(4) 0.080(6) Uiso 1 1 d D
C5_16 C 0.5307(7) 0.3735(4) 0.0456(5) 0.106(8) Uiso 1 1 d D
H5_16 H 0.5194 0.3916 0.0333 0.12(7) Uiso 1 1 calc R
C6_16 C 0.5558(7) 0.3810(4) 0.0725(5) 0.108(8) Uiso 1 1 d D
H6_16 H 0.5586 0.4041 0.0792 0.23(13) Uiso 1 1 calc R
N7_16 N 0.5762(5) 0.3557(4) 0.0889(3) 0.081(5) Uani 1 1 d D
C8_16 C 0.5688(6) 0.3221(4) 0.0810(4) 0.086(7) Uiso 1 1 d D
H8_16 H 0.5807 0.3045 0.0936 0.16(10) Uiso 1 1 calc R
C9_16 C 0.5437(6) 0.3134(4) 0.0544(4) 0.089(7) Uiso 1 1 d D
H9_16 H 0.5412 0.2901 0.0482 0.14(8) Uiso 1 1 calc R
C1_17 C 0.7682(7) 0.3720(6) -0.0107(5) 0.100(8) Uiso 1 1 d D
C2_17 C 0.7454(7) 0.3723(5) 0.0123(5) 0.110(8) Uiso 1 1 d D
C4_17 C 0.7214(6) 0.3720(4) 0.0378(4) 0.084(7) Uiso 1 1 d D
C5_17 C 0.6976(6) 0.4013(4) 0.0459(4) 0.079(6) Uiso 1 1 d D
H5_17 H 0.7015 0.4219 0.0344 0.05(4) Uiso 1 1 calc R
C6_17 C 0.6682(6) 0.4000(4) 0.0708(4) 0.090(7) Uiso 1 1 d D
H6_17 H 0.6521 0.4197 0.0756 0.19(10) Uiso 1 1 calc R
N7_17 N 0.6626(5) 0.3707(4) 0.0882(3) 0.072(5) Uani 1 1 d D
C8_17 C 0.6840(5) 0.3417(4) 0.0800(4) 0.069(6) Uiso 1 1 d D
H8_17 H 0.6795 0.3213 0.0918 0.04(4) Uiso 1 1 calc R
C9_17 C 0.7126(6) 0.3414(4) 0.0545(4) 0.086(7) Uiso 1 1 d D
H9_17 H 0.7259 0.3207 0.0485 0.17(10) Uiso 1 1 calc R
C1_18 C 0.7649(7) 0.3747(6) -0.0793(5) 0.103(8) Uiso 1 1 d D
C2_18 C 0.7430(7) 0.3743(5) -0.1028(5) 0.118(9) Uiso 1 1 d D
C4_18 C 0.7173(6) 0.3735(4) -0.1272(4) 0.080(7) Uiso 1 1 d D
C5_18 C 0.6929(6) 0.4024(4) -0.1351(4) 0.092(7) Uiso 1 1 d D
H5_18 H 0.6963 0.4233 -0.1239 0.08(6) Uiso 1 1 calc R
C6_18 C 0.6633(6) 0.3999(4) -0.1600(5) 0.095(7) Uiso 1 1 d D
H6_18 H 0.6457 0.4188 -0.1643 1.5(18) Uiso 1 1 calc R
N7_18 N 0.6597(5) 0.3707(4) -0.1779(3) 0.086(6) Uani 1 1 d D
C8_18 C 0.6832(6) 0.3427(4) -0.1711(4) 0.073(6) Uiso 1 1 d D
H8_18 H 0.6808 0.3227 -0.1838 0.06(5) Uiso 1 1 calc R
C9_18 C 0.7113(6) 0.3432(4) -0.1452(4) 0.093(7) Uiso 1 1 d D
H9_18 H 0.7263 0.3232 -0.1399 0.26(14) Uiso 1 1 calc R
C1_20 C 0.8661(15) 0.2592(14) 0.036(2) 0.36(6) Uiso 1 1 d D
O1_20 O 0.8973(13) 0.2765(14) 0.0432(11) 0.81(13) Uani 1 1 d D
N2_20 N 0.8297(13) 0.2718(10) 0.0405(11) 0.46(6) Uani 1 1 d D
C3_20 C 0.8260(14) 0.3086(10) 0.0490(13) 0.23(2) Uiso 1 1 d D
C4_20 C 0.7919(17) 0.2505(14) 0.0360(17) 0.39(5) Uiso 1 1 d D
C1_21 C 0.3771(19) 0.2327(14) 0.077(2) 1.0(3) Uiso 0.85(4) 1 d PD
O1_21 O 0.406(2) 0.2244(11) 0.0950(9) 0.89(14) Uani 0.85(4) 1 d PD
N2_21 N 0.3811(14) 0.2602(10) 0.0594(10) 0.36(5) Uani 0.85(4) 1 d PD
C3_21 C 0.3492(16) 0.2875(18) 0.0634(19) 0.34(4) Uiso 0.85(4) 1 d PD
C4_21 C 0.4232(13) 0.2697(14) 0.0473(12) 0.24(3) Uiso 0.85(4) 1 d PD
C1_22 C 0.3784(12) 0.3155(8) -0.1379(15) 0.14(2) Uiso 0.52(2) 1 d PD
O1_22 O 0.3439(14) 0.3291(11) -0.1415(15) 0.35(5) Uani 0.52(2) 1 d PD
N2_22 N 0.3825(11) 0.2827(8) -0.1399(10) 0.14(2) Uani 0.52(2) 1 d PD
C3_22 C 0.4252(12) 0.2681(11) -0.1391(13) 0.13(2) Uiso 0.52(2) 1 d PD
C4_22 C 0.3461(13) 0.2598(11) -0.1360(17) 0.19(3) Uiso 0.52(2) 1 d PD
C1_23 C 0.7369(13) 0.5008(13) 0.1041(11) 0.20(3) Uiso 0.80(2) 1 d PD
O1_23 O 0.7704(17) 0.4854(12) 0.1082(9) 0.44(5) Uani 0.80(2) 1 d PD
N2_23 N 0.7269(13) 0.5258(7) 0.1226(7) 0.27(3) Uani 0.80(2) 1 d PD
C3_23 C 0.6895(12) 0.5464(13) 0.1150(12) 0.21(2) Uiso 0.80(2) 1 d PD
C4_23 C 0.7525(16) 0.5345(14) 0.1511(13) 0.29(4) Uiso 0.80(2) 1 d PD
C1_24 C 0.8546(16) 0.4041(11) 0.0393(15) 0.11(2) Uiso 0.44(3) 1 d PD
O1_24 O 0.8877(15) 0.3896(12) 0.0465(12) 0.19(3) Uani 0.44(3) 1 d PD
N2_24 N 0.8500(15) 0.4365(10) 0.0448(9) 0.14(2) Uani 0.44(3) 1 d PD
C3_24 C 0.8089(17) 0.4522(13) 0.0375(15) 0.13(3) Uiso 0.44(3) 1 d PD
C4_24 C 0.878(4) 0.454(2) 0.068(4) 0.7(2) Uiso 0.44(3) 1 d PD
C1_25 C 0.392(4) 0.369(2) 0.043(5) 2.0(9) Uiso 1 1 d D
O1_25 O 0.364(2) 0.3489(17) 0.0515(17) 0.90(16) Uani 1 1 d D
N2_25 N 0.3917(13) 0.4005(13) 0.0517(8) 0.36(4) Uani 1 1 d D
C3_25 C 0.359(2) 0.411(2) 0.075(3) 0.52(7) Uiso 1 1 d D
C4_25 C 0.4281(16) 0.4231(13) 0.0463(12) 0.29(3) Uiso 1 1 d D
C1_26 C 0.3757(11) 0.4101(15) -0.1731(10) 0.26(3) Uiso 1 1 d D
O1_26 O 0.3692(15) 0.4211(14) -0.2006(9) 0.59(6) Uani 1 1 d D
N2_26 N 0.4102(9) 0.4172(7) -0.1591(6) 0.32(3) Uani 1 1 d D
C3_26 C 0.4156(15) 0.4071(12) -0.1251(7) 0.24(2) Uiso 1 1 d D
C4_26 C 0.4434(13) 0.4363(18) -0.1760(10) 0.34(4) Uiso 1 1 d D
C1_27 C 0.6714(18) 0.2505(17) -0.119(3) 0.69(11) Uiso 1 1 d D
O1_27 O 0.7088(19) 0.2563(18) -0.1237(13) 1.4(2) Uani 1 1 d D
N2_27 N 0.6541(12) 0.2237(11) -0.1308(6) 0.71(9) Uani 1 1 d D
C3_27 C 0.6079(12) 0.2224(17) -0.1318(16) 0.34(4) Uiso 1 1 d D
C4_27 C 0.6784(16) 0.1914(13) -0.1346(18) 0.34(3) Uiso 1 1 d D
C1_28 C 0.4971(17) 0.260(2) 0.208(3) 0.34(8) Uiso 0.57(3) 1 d PD
O1_28 O 0.483(2) 0.2829(15) 0.2254(12) 0.38(6) Uani 0.57(3) 1 d PD
N2_28 N 0.4725(17) 0.2384(12) 0.1943(10) 0.37(7) Uani 0.57(3) 1 d PD
C3_28 C 0.490(2) 0.205(2) 0.182(3) 0.34(7) Uiso 0.57(3) 1 d PD
C4_28 C 0.4266(16) 0.2424(16) 0.1972(18) 0.23(4) Uiso 0.57(3) 1 d PD
C1_29 C 0.655(4) 0.4185(19) -0.0545(14) 0.47(12) Uiso 0.61(3) 1 d PD
O1_29 O 0.6629(12) 0.4487(11) -0.047(2) 1.2(3) Uani 0.61(3) 1 d PD
N2_29 N 0.6503(11) 0.3954(11) -0.0327(12) 0.40(8) Uani 0.61(3) 1 d PD
C3_29 C 0.662(8) 0.404(4) 0.001(2) 2.0(9) Uiso 0.61(3) 1 d PD
C4_29 C 0.6234(14) 0.3651(10) -0.0389(10) 0.047(13) Uiso 0.61(3) 1 d PD
C1_30 C 0.641(6) 0.338(2) -0.0723(12) 0.9(5) Uiso 0.39(3) 1 d PD
O1_30 O 0.641(6) 0.308(3) -0.0827(19) 0.7(2) Uani 0.39(3) 1 d PD
N2_30 N 0.643(2) 0.3433(11) -0.0419(13) 0.7(2) Uani 0.39(3) 1 d PD
C3_30 C 0.6169(11) 0.3711(8) -0.0282(10) 0.000(12) Uiso 0.39(3) 1 d PD
C4_30 C 0.660(3) 0.3163(17) -0.020(2) 0.20(5) Uiso 0.39(3) 1 d PD
O_31 O 0.5941(7) 0.4656(6) -0.1839(4) 0.154(8) Uani 1 1 d .
O_32 O 0.6946(11) 0.4861(6) 0.0198(9) 0.283(17) Uani 1 1 d .
O_33 O 0.8871(6) 0.3662(5) -0.1899(4) 0.137(7) Uani 1 1 d .

loop_
_atom_site_aniso_label
_atom_site_aniso_U_11
_atom_site_aniso_U_22
_atom_site_aniso_U_33
_atom_site_aniso_U_23
_atom_site_aniso_U_13
_atom_site_aniso_U_12
Pt_1 0.0725(8) 0.0916(8) 0.0687(7) 0.0059(5) 0.0130(5) 0.0012(6)
Pt_2 0.0742(8) 0.0962(8) 0.0677(7) -0.0089(5) -0.0070(5) 0.0129(6)
N6_3 0.048(12) 0.067(11) 0.097(12) 0.007(10) 0.006(11) -0.004(9)
B7_3 0.08(2) 0.10(2) 0.10(2) -0.017(18) -0.043(19) 0.044(19)
N8_3 0.062(13) 0.089(13) 0.107(14) 0.034(11) 0.002(12) -0.005(11)
N6_4 0.096(17) 0.079(13) 0.100(13) 0.000(11) -0.006(12) 0.003(12)
B7_4 0.11(3) 0.09(2) 0.15(3) -0.04(2) 0.00(2) 0.02(2)
N8_4 0.092(17) 0.103(15) 0.098(13) -0.006(12) 0.003(13) 0.014(13)
P1_5 0.069(5) 0.106(5) 0.090(4) 0.008(4) 0.008(4) 0.000(4)
P1_6 0.072(5) 0.091(4) 0.070(4) 0.004(3) 0.008(3) 0.006(4)
P1_7 0.077(5) 0.090(4) 0.062(4) -0.003(3) -0.015(3) 0.008(4)
P1_8 0.080(5) 0.125(6) 0.079(4) -0.011(4) 0.000(4) 0.014(4)
C3_13 0.16(3) 0.13(2) 0.054(15) -0.021(15) -0.014(19) 0.10(2)
C4_13 0.053(19) 0.083(16) 0.13(2) -0.024(15) -0.033(17) 0.007(14)
C5_13 0.09(2) 0.047(13) 0.15(2) -0.018(16) -0.02(2) 0.010(13)
C16_13 0.09(2) 0.083(19) 0.22(3) -0.04(2) 0.06(2) 0.000(17)
C17_13 0.031(17) 0.056(15) 0.24(4) 0.010(19) 0.01(2) 0.021(13)
C18_13 0.12(3) 0.13(2) 0.055(14) -0.011(15) 0.020(16) 0.016(19)
C19_13 0.08(2) 0.13(2) 0.22(4) 0.04(2) -0.01(2) 0.03(2)
C20_13 0.06(2) 0.11(2) 0.103(19) 0.008(16) -0.032(17) 0.008(16)
S29_13 0.115(7) 0.110(6) 0.111(6) -0.007(5) -0.038(5) 0.027(5)
S30_13 0.107(7) 0.122(6) 0.132(7) -0.012(5) 0.005(6) 0.009(6)
O34_13 0.132(17) 0.078(11) 0.133(13) 0.002(10) -0.023(12) 0.020(10)
O35_13 0.18(2) 0.167(17) 0.083(11) -0.045(12) -0.051(13) 0.062(15)
O36_13 0.072(15) 0.162(17) 0.159(16) 0.010(14) -0.007(13) -0.012(12)
O37_13 0.122(18) 0.190(19) 0.136(16) -0.022(14) 0.027(14) -0.039(16)
O38_13 0.131(18) 0.163(17) 0.125(14) -0.053(13) -0.003(13) 0.065(15)
O39_13 0.16(2) 0.188(18) 0.081(12) -0.016(12) -0.059(12) -0.007(15)
C3_14 0.13(3) 0.074(14) 0.078(15) 0.001(14) 0.025(15) -0.03(2)
C4_14 0.13(2) 0.073(14) 0.026(12) 0.012(11) -0.002(14) 0.005(15)
C5_14 0.080(15) 0.062(13) 0.071(15) -0.008(11) 0.006(13) 0.004(16)
C16_14 0.14(3) 0.095(16) 0.079(16) -0.024(16) -0.057(15) 0.01(2)
C17_14 0.14(3) 0.064(14) 0.034(13) 0.002(11) -0.010(15) -0.006(15)
C18_14 0.023(14) 0.071(14) 0.108(18) 0.003(13) -0.013(14) -0.003(11)
C19_14 0.030(15) 0.094(16) 0.12(2) -0.043(15) 0.003(15) 0.008(13)
C20_14 0.065(19) 0.074(14) 0.100(18) -0.026(13) 0.017(16) -0.012(14)
S29_14 0.081(6) 0.104(5) 0.095(5) 0.002(4) 0.017(4) 0.017(4)
S30_14 0.090(6) 0.109(5) 0.091(5) -0.012(4) -0.011(4) -0.007(5)
O34_14 0.077(13) 0.138(14) 0.104(12) -0.001(10) 0.023(10) 0.011(11)
O35_14 0.067(13) 0.160(15) 0.112(12) 0.012(11) 0.014(10) 0.013(12)
O36_14 0.109(15) 0.097(12) 0.113(12) -0.022(9) 0.024(11) 0.018(11)
O37_14 0.110(16) 0.114(13) 0.161(16) -0.052(12) -0.020(13) 0.008(12)
O38_14 0.085(13) 0.134(14) 0.090(11) -0.009(10) -0.022(9) 0.003(11)
O39_14 0.095(16) 0.169(16) 0.117(13) -0.010(12) -0.007(12) -0.010(13)
N7_15 0.070(14) 0.080(12) 0.095(13) -0.009(10) 0.025(11) 0.008(10)
N7_16 0.089(16) 0.099(13) 0.055(10) 0.008(10) -0.008(10) 0.005(11)
N7_17 0.078(14) 0.087(12) 0.050(9) -0.019(9) -0.010(9) 0.010(11)
N7_18 0.090(16) 0.087(13) 0.079(12) 0.002(10) 0.039(11) 0.006(12)
O1_20 2.0(4) 0.27(5) 0.17(4) 0.03(3) -0.11(10) -0.06(11)
N2_20 0.24(7) 1.0(2) 0.11(3) -0.04(6) -0.04(3) 0.05(10)
O1_21 2.0(4) 0.50(9) 0.16(3) -0.05(4) 0.05(8) -0.81(16)
N2_21 0.46(10) 0.28(6) 0.33(6) -0.24(6) 0.24(6) -0.20(6)
O1_22 0.10(4) 0.60(13) 0.34(8) -0.28(9) 0.05(5) -0.07(6)
N2_22 0.13(5) 0.13(4) 0.16(4) 0.07(3) 0.06(4) -0.01(3)
O1_23 0.61(12) 0.43(7) 0.29(5) 0.13(5) -0.03(6) 0.29(8)
N2_23 0.44(9) 0.15(3) 0.22(5) 0.15(3) 0.09(5) 0.11(4)
O1_24 0.15(6) 0.22(6) 0.20(6) 0.06(4) 0.06(4) -0.03(4)
N2_24 0.21(7) 0.10(4) 0.11(4) 0.03(3) -0.03(4) -0.07(4)
O1_25 0.38(10) 1.8(5) 0.52(12) 0.42(19) -0.16(8) -0.51(19)
N2_25 0.23(5) 0.67(11) 0.17(3) 0.14(5) -0.01(3) -0.18(6)
O1_26 0.72(12) 0.65(10) 0.40(6) -0.24(7) -0.39(8) 0.28(9)
N2_26 0.47(7) 0.26(4) 0.24(4) -0.19(3) -0.24(5) 0.28(5)
O1_27 2.0(5) 1.2(2) 0.93(18) 0.9(2) -1.0(3) -1.0(3)
N2_27 0.31(7) 1.8(3) 0.035(16) 0.10(6) -0.07(3) -0.42(12)
O1_28 0.58(15) 0.37(9) 0.19(5) 0.14(6) -0.11(7) -0.25(10)
N2_28 0.36(12) 0.47(14) 0.29(9) 0.31(10) -0.22(8) -0.27(11)
O1_29 0.56(15) 1.1(3) 2.0(5) -1.0(3) -1.0(3) 0.82(19)
N2_29 0.23(7) 0.80(19) 0.18(5) -0.17(9) -0.13(5) 0.43(11)
O1_30 1.2(6) 0.44(19) 0.5(2) 0.07(14) 0.5(3) 0.4(3)
N2_30 1.3(5) 0.05(5) 0.8(3) -0.07(9) 0.8(3) -0.21(12)
O_31 0.121(18) 0.22(2) 0.121(14) 0.022(14) 0.032(13) -0.002(16)
O_32 0.30(4) 0.116(17) 0.44(4) 0.05(2) 0.14(4) 0.02(2)
O_33 0.149(19) 0.176(17) 0.085(11) 0.036(11) -0.013(11) -0.077(14)

loop_
_atom_type_symbol
_atom_type_description
_atom_type_scat_dispersion_real
_atom_type_scat_dispersion_imag
_atom_type_scat_source
C C 0.0033 0.0016 'International Tables Vol C Tables 4.2.6.8 and 6.1.1.4'
H H 0.0000 0.0000 'International Tables Vol C Tables 4.2.6.8 and 6.1.1.4'
B B 0.0013 0.0007 'International Tables Vol C Tables 4.2.6.8 and 6.1.1.4'
N N 0.0061 0.0033 'International Tables Vol C Tables 4.2.6.8 and 6.1.1.4'
O O 0.0106 0.0060 'International Tables Vol C Tables 4.2.6.8 and 6.1.1.4'
P P 0.1023 0.0942 'International Tables Vol C Tables 4.2.6.8 and 6.1.1.4'
S S 0.1246 0.1234 'International Tables Vol C Tables 4.2.6.8 and 6.1.1.4'
Pt Pt -1.7033 8.3905 'International Tables Vol C Tables 4.2.6.8 and 6.1.1.4'

loop_
_geom_angle_atom_site_label_1
_geom_angle_atom_site_label_2
_geom_angle_atom_site_label_3
_geom_angle
_geom_angle_site_symmetry_3
N7_18 Pt_1 N7_15 83.4(7) .
N7_18 Pt_1 P1_6 92.5(5) .
N7_15 Pt_1 P1_6 174.3(5) .
N7_18 Pt_1 P1_5 176.0(5) .
N7_15 Pt_1 P1_5 92.8(5) .
P1_6 Pt_1 P1_5 91.3(2) .
N7_17 Pt_2 N7_16 84.2(6) .
N7_17 Pt_2 P1_7 92.2(5) .
N7_16 Pt_2 P1_7 174.5(5) .
N7_17 Pt_2 P1_8 176.4(4) .
N7_16 Pt_2 P1_8 92.4(5) .
P1_7 Pt_2 P1_8 91.3(2) .
C9_3 C1_3 C2_3 118.6(10) .
C9_3 C1_3 C6_10 117.9(13) .
C2_3 C1_3 C6_10 123.3(13) .
N6_3 C2_3 C1_3 122.5(9) .
N6_3 C2_3 C3_3 106.0(8) .
C1_3 C2_3 C3_3 131.5(9) .
C4_3 C3_3 C2_3 109.2(8) .
C4_3 C3_3 C17_3 122.4(11) .
C2_3 C3_3 C17_3 128.3(11) .
C3_3 C4_3 C5_3 104.4(9) .
N6_3 C5_3 C4_3 110.5(8) .
N6_3 C5_3 C15_3 128.4(11) .
C4_3 C5_3 C15_3 121.1(11) .
C2_3 N6_3 C5_3 109.9(8) .
C2_3 N6_3 B7_3 122.9(8) .
C5_3 N6_3 B7_3 127.1(9) .
N6_3 B7_3 N8_3 111.1(9) .
N6_3 B7_3 C1_15 112.7(14) .
N8_3 B7_3 C1_15 107.8(14) .
N6_3 B7_3 C1_16 113.1(15) .
N8_3 B7_3 C1_16 107.3(14) .
C1_15 B7_3 C1_16 104.5(12) .
C9_3 N8_3 C12_3 112.1(8) .
C9_3 N8_3 B7_3 122.4(8) .
C12_3 N8_3 B7_3 125.5(9) .
N8_3 C9_3 C1_3 122.3(9) .
N8_3 C9_3 C10_3 104.2(7) .
C1_3 C9_3 C10_3 133.0(10) .
C11_3 C10_3 C9_3 112.6(8) .
C11_3 C10_3 C14_3 121.4(11) .
C9_3 C10_3 C14_3 125.9(11) .
C10_3 C11_3 C12_3 102.8(8) .
N8_3 C12_3 C16_3 131.1(11) .
N8_3 C12_3 C11_3 108.3(8) .
C16_3 C12_3 C11_3 120.6(11) .
C9_4 C1_4 C2_4 119.0(11) .
C9_4 C1_4 C6_9 117.6(15) .
C2_4 C1_4 C6_9 123.4(15) .
N6_4 C2_4 C1_4 122.0(9) .
N6_4 C2_4 C3_4 105.7(8) .
C1_4 C2_4 C3_4 132.3(10) .
C4_4 C3_4 C2_4 109.4(8) .
C4_4 C3_4 C17_4 121.3(12) .
C2_4 C3_4 C17_4 129.3(12) .
C3_4 C4_4 C5_4 104.6(9) .
N6_4 C5_4 C4_4 110.4(9) .
N6_4 C5_4 C15_4 131.8(13) .
C4_4 C5_4 C15_4 117.8(12) .
C2_4 N6_4 C5_4 109.9(8) .
C2_4 N6_4 B7_4 122.7(9) .
C5_4 N6_4 B7_4 127.4(10) .
N6_4 B7_4 N8_4 112.1(9) .
N6_4 B7_4 C1_17 110.0(17) .
N8_4 B7_4 C1_17 110.4(16) .
N6_4 B7_4 C1_18 112.0(17) .
N8_4 B7_4 C1_18 108.2(17) .
C1_17 B7_4 C1_18 103.7(14) .
C9_4 N8_4 C12_4 113.9(8) .
C9_4 N8_4 B7_4 121.5(9) .
C12_4 N8_4 B7_4 124.5(9) .
N8_4 C9_4 C1_4 122.7(10) .
N8_4 C9_4 C10_4 102.9(8) .
C1_4 C9_4 C10_4 134.4(10) .
C11_4 C10_4 C9_4 113.3(9) .
C11_4 C10_4 C14_4 121.7(12) .
C9_4 C10_4 C14_4 124.9(12) .
C10_4 C11_4 C12_4 103.2(9) .
N8_4 C12_4 C16_4 132.3(12) .
N8_4 C12_4 C11_4 106.1(8) .
C16_4 C12_4 C11_4 120.2(11) .
C7_5 P1_5 C1_5 105.3(10) .
C7_5 P1_5 C3_11 106.4(10) .
C1_5 P1_5 C3_11 103.8(10) .
C7_5 P1_5 Pt_1 114.3(7) .
C1_5 P1_5 Pt_1 112.9(7) .
C3_11 P1_5 Pt_1 113.2(9) .
C6_5 C1_5 C2_5 118.7(17) .
C6_5 C1_5 P1_5 121.2(16) .
C2_5 C1_5 P1_5 120.1(16) .
C1_5 C2_5 C3_5 122(2) .
C4_5 C3_5 C2_5 119(2) .
C3_5 C4_5 C5_5 118(2) .
C4_5 C5_5 C6_5 121(2) .
C1_5 C6_5 C5_5 120(2) .
C8_5 C7_5 C12_5 118.5(16) .
C8_5 C7_5 P1_5 119.4(14) .
C12_5 C7_5 P1_5 122.0(15) .
C7_5 C8_5 C9_5 121.6(18) .
C10_5 C9_5 C8_5 119.0(19) .
C11_5 C10_5 C9_5 119.9(19) .
C10_5 C11_5 C12_5 120(2) .
C7_5 C12_5 C11_5 120.6(19) .
C1_6 P1_6 C7_6 103.1(9) .
C1_6 P1_6 C1_11 103.0(9) .
C7_6 P1_6 C1_11 109.1(9) .
C1_6 P1_6 Pt_1 113.6(7) .
C7_6 P1_6 Pt_1 115.0(7) .
C1_11 P1_6 Pt_1 112.0(8) .
C6_6 C1_6 C2_6 118.8(14) .
C6_6 C1_6 P1_6 122.3(12) .
C2_6 C1_6 P1_6 118.8(12) .
C3_6 C2_6 C1_6 121.9(16) .
C4_6 C3_6 C2_6 117.8(17) .
C5_6 C4_6 C3_6 120.7(18) .
C4_6 C5_6 C6_6 122.2(18) .
C1_6 C6_6 C5_6 118.5(16) .
C12_6 C7_6 C8_6 122.1(14) .
C12_6 C7_6 P1_6 119.8(13) .
C8_6 C7_6 P1_6 118.1(13) .
C9_6 C8_6 C7_6 118.2(17) .
C10_6 C9_6 C8_6 120(2) .
C9_6 C10_6 C11_6 120.2(19) .
C12_6 C11_6 C10_6 119.9(18) .
C7_6 C12_6 C11_6 118.5(17) .
C7_7 P1_7 C1_7 103.1(9) .
C7_7 P1_7 C1_12 107.0(10) .
C1_7 P1_7 C1_12 106.0(10) .
C7_7 P1_7 Pt_2 116.1(7) .
C1_7 P1_7 Pt_2 112.7(7) .
C1_12 P1_7 Pt_2 111.2(8) .
C6_7 C1_7 C2_7 118.0(14) .
C6_7 C1_7 P1_7 123.1(13) .
C2_7 C1_7 P1_7 118.6(12) .
C3_7 C2_7 C1_7 121.4(16) .
C2_7 C3_7 C4_7 119.9(17) .
C3_7 C4_7 C5_7 119.2(17) .
C6_7 C5_7 C4_7 119.1(17) .
C1_7 C6_7 C5_7 122.0(16) .
C8_7 C7_7 C12_7 118.9(14) .
C8_7 C7_7 P1_7 121.2(13) .
C12_7 C7_7 P1_7 119.7(13) .
C7_7 C8_7 C9_7 123.6(17) .
C8_7 C9_7 C10_7 118.1(18) .
C11_7 C10_7 C9_7 118.2(18) .
C12_7 C11_7 C10_7 123.1(19) .
C11_7 C12_7 C7_7 117.8(17) .
C3_12 P1_8 C1_8 105.5(12) .
C3_12 P1_8 C7_8 108.9(11) .
C1_8 P1_8 C7_8 102.7(11) .
C3_12 P1_8 Pt_2 112.4(9) .
C1_8 P1_8 Pt_2 110.6(9) .
C7_8 P1_8 Pt_2 115.8(8) .
C6_8 C1_8 C2_8 119.5(18) .
C6_8 C1_8 P1_8 121.2(18) .
C2_8 C1_8 P1_8 119.2(18) .
C1_8 C2_8 C3_8 119(2) .
C4_8 C3_8 C2_8 121(2) .
C3_8 C4_8 C5_8 119(2) .
C6_8 C5_8 C4_8 120(2) .
C1_8 C6_8 C5_8 121(2) .
C12_8 C7_8 C8_8 119.7(17) .
C12_8 C7_8 P1_8 119.4(15) .
C8_8 C7_8 P1_8 120.9(16) .
C7_8 C8_8 C9_8 121(2) .
C8_8 C9_8 C10_8 119(2) .
C11_8 C10_8 C9_8 121(2) .
C10_8 C11_8 C12_8 119(2) .
C7_8 C12_8 C11_8 120.8(19) .
C2_9 C1_9 C13_9 111.4(13) .
C2_9 C1_9 C12_9 107.2(13) .
C13_9 C1_9 C12_9 110.1(13) .
C2_9 C1_9 C14_9 112.5(13) .
C13_9 C1_9 C14_9 107.8(13) .
C12_9 C1_9 C14_9 107.9(13) .
C3_9 C2_9 C7_9 118.0(11) .
C3_9 C2_9 C1_9 119.8(13) .
C7_9 C2_9 C1_9 120.9(12) .
C2_9 C3_9 C4_9 121.5(12) .
C3_9 C4_9 C5_9 118.7(11) .
C3_9 C4_9 C8_9 119.8(13) .
C5_9 C4_9 C8_9 118.9(13) .
C6_9 C5_9 C4_9 120.1(12) .
C5_9 C6_9 C7_9 120.1(12) .
C5_9 C6_9 C1_4 121.7(17) .
C7_9 C6_9 C1_4 117.9(16) .
C6_9 C7_9 C2_9 120.9(12) .
C11_9 C8_9 C4_9 111.6(13) .
C11_9 C8_9 C9_9 108.9(13) .
C4_9 C8_9 C9_9 107.0(12) .
C11_9 C8_9 C10_9 107.8(13) .
C4_9 C8_9 C10_9 110.6(14) .
C9_9 C8_9 C10_9 111.0(14) .
C2_10 C1_10 C12_10 108.4(12) .
C2_10 C1_10 C13_10 112.1(13) .
C12_10 C1_10 C13_10 109.1(13) .
C2_10 C1_10 C14_10 111.2(13) .
C12_10 C1_10 C14_10 107.6(12) .
C13_10 C1_10 C14_10 108.4(13) .
C3_10 C2_10 C7_10 118.0(10) .
C3_10 C2_10 C1_10 122.5(11) .
C7_10 C2_10 C1_10 119.4(11) .
C4_10 C3_10 C2_10 122.5(11) .
C3_10 C4_10 C5_10 117.7(10) .
C3_10 C4_10 C8_10 125.0(11) .
C5_10 C4_10 C8_10 117.1(11) .
C6_10 C5_10 C4_10 120.3(11) .
C5_10 C6_10 C7_10 121.5(12) .
C5_10 C6_10 C1_3 120.3(13) .
C7_10 C6_10 C1_3 118.1(13) .
C6_10 C7_10 C2_10 119.6(11) .
C4_10 C8_10 C9_10 108.3(12) .
C4_10 C8_10 C11_10 113.6(12) .
C9_10 C8_10 C11_10 107.7(13) .
C4_10 C8_10 C10_10 110.6(13) .
C9_10 C8_10 C10_10 108.4(13) .
C11_10 C8_10 C10_10 108.1(13) .
C2_11 C1_11 P1_6 115.4(15) .
C1_11 C2_11 C3_11 116.4(19) .
C2_11 C3_11 P1_5 116.0(16) .
C2_12 C1_12 P1_7 114.3(17) .
C1_12 C2_12 C3_12 116(2) .
C2_12 C3_12 P1_8 114.1(17) .
C4_13 C3_13 C16_13 120.6(18) 5_665
C3_13 C4_13 C20_13 124.0(11) .
C3_13 C4_13 C5_13 116.9(11) .
C20_13 C4_13 C5_13 119.0(9) .
C17_13 C5_13 C4_13 121.8(10) .
C17_13 C5_13 C5_13 116.8(13) 5_665
C4_13 C5_13 C5_13 121.1(13) 5_665
C17_13 C16_13 C3_13 128.7(18) 5_665
C16_13 C17_13 C18_13 122.8(11) .
C16_13 C17_13 C5_13 115.6(11) .
C18_13 C17_13 C5_13 121.6(10) .
C17_13 C18_13 C19_13 113.9(9) .
C17_13 C18_13 S30_13 125.2(9) .
C19_13 C18_13 S30_13 120.8(9) .
C20_13 C19_13 C18_13 127.1(11) .
C4_13 C20_13 C19_13 116.4(9) .
C4_13 C20_13 S29_13 124.2(9) .
C19_13 C20_13 S29_13 119.3(9) .
O34_13 S29_13 O35_13 110.6(9) .
O34_13 S29_13 O36_13 110.5(9) .
O35_13 S29_13 O36_13 111.4(10) .
O34_13 S29_13 C20_13 108.2(9) .
O35_13 S29_13 C20_13 107.2(8) .
O36_13 S29_13 C20_13 108.8(8) .
O39_13 S30_13 O38_13 111.0(9) .
O39_13 S30_13 O37_13 111.5(9) .
O38_13 S30_13 O37_13 109.8(10) .
O39_13 S30_13 C18_13 108.2(9) .
O38_13 S30_13 C18_13 108.8(9) .
O37_13 S30_13 C18_13 107.5(9) .
C4_14 C3_14 C3_14 123.7(8) 2_655
C3_14 C4_14 C5_14 116.5(11) .
C3_14 C4_14 C20_14 122.7(10) .
C5_14 C4_14 C20_14 120.8(9) .
C17_14 C5_14 C4_14 119.8(10) .
C17_14 C5_14 C5_14 120.3(6) 2_655
C4_14 C5_14 C5_14 119.8(6) 2_655
C17_14 C16_14 C16_14 123.1(8) 2_655
C5_14 C17_14 C16_14 116.6(10) .
C5_14 C17_14 C18_14 122.2(9) .
C16_14 C17_14 C18_14 121.2(10) .
C19_14 C18_14 C17_14 114.9(8) .
C19_14 C18_14 S30_14 121.4(8) .
C17_14 C18_14 S30_14 123.7(8) .
C18_14 C19_14 C20_14 126.4(10) .
C19_14 C20_14 C4_14 115.8(8) .
C19_14 C20_14 S29_14 121.0(8) .
C4_14 C20_14 S29_14 123.3(8) .
O36_14 S29_14 O35_14 110.8(6) .
O36_14 S29_14 O34_14 112.6(5) .
O35_14 S29_14 O34_14 110.9(6) .
O36_14 S29_14 C20_14 107.7(6) .
O35_14 S29_14 C20_14 105.8(7) .
O34_14 S29_14 C20_14 108.7(6) .
O37_14 S30_14 O39_14 110.3(6) .
O37_14 S30_14 O38_14 112.8(5) .
O39_14 S30_14 O38_14 112.6(6) .
O37_14 S30_14 C18_14 108.6(6) .
O39_14 S30_14 C18_14 105.0(7) .
O38_14 S30_14 C18_14 107.1(6) .
C2_15 C1_15 B7_3 175.8(18) .
C1_15 C2_15 C4_15 174.4(19) .
C2_15 C4_15 C9_15 121.2(12) .
C2_15 C4_15 C5_15 121.7(12) .
C9_15 C4_15 C5_15 117.1(10) .
C4_15 C5_15 C6_15 120.6(11) .
N7_15 C6_15 C5_15 121.1(11) .
C6_15 N7_15 C8_15 119.6(11) .
C6_15 N7_15 Pt_1 119.8(10) .
C8_15 N7_15 Pt_1 120.1(10) .
N7_15 C8_15 C9_15 121.1(11) .
C4_15 C9_15 C8_15 120.4(11) .
C2_16 C1_16 B7_3 173(2) .
C1_16 C2_16 C4_16 175(2) .
C2_16 C4_16 C9_16 122.7(12) .
C2_16 C4_16 C5_16 120.2(12) .
C9_16 C4_16 C5_16 116.8(10) .
C6_16 C5_16 C4_16 120.3(11) .
N7_16 C6_16 C5_16 121.4(12) .
C8_16 N7_16 C6_16 119.1(11) .
C8_16 N7_16 Pt_2 120.5(10) .
C6_16 N7_16 Pt_2 120.4(10) .
N7_16 C8_16 C9_16 121.1(11) .
C4_16 C9_16 C8_16 120.7(11) .
C2_17 C1_17 B7_4 178(2) .
C1_17 C2_17 C4_17 178(3) .
C2_17 C4_17 C9_17 121.6(12) .
C2_17 C4_17 C5_17 120.4(12) .
C9_17 C4_17 C5_17 117.1(10) .
C6_17 C5_17 C4_17 120.9(11) .
N7_17 C6_17 C5_17 120.8(12) .
C6_17 N7_17 C8_17 119.5(11) .
C6_17 N7_17 Pt_2 121.3(10) .
C8_17 N7_17 Pt_2 119.1(10) .
N7_17 C8_17 C9_17 121.7(11) .
C4_17 C9_17 C8_17 119.8(11) .
C2_18 C1_18 B7_4 172(2) .
C1_18 C2_18 C4_18 176(3) .
C2_18 C4_18 C9_18 121.5(12) .
C2_18 C4_18 C5_18 120.8(12) .
C9_18 C4_18 C5_18 117.7(10) .
C6_18 C5_18 C4_18 119.5(11) .
N7_18 C6_18 C5_18 121.1(12) .
C8_18 N7_18 C6_18 120.5(11) .
C8_18 N7_18 Pt_1 119.1(10) .
C6_18 N7_18 Pt_1 120.4(10) .
N7_18 C8_18 C9_18 120.4(11) .
C8_18 C9_18 C4_18 120.6(11) .
O1_20 C1_20 N2_20 119.1(14) .
C1_20 N2_20 C3_20 118.7(9) .
C1_20 N2_20 C4_20 120.9(10) .
C3_20 N2_20 C4_20 120.2(9) .
O1_21 C1_21 N2_21 118.8(14) .
C1_21 N2_21 C3_21 117.5(11) .
C1_21 N2_21 C4_21 118.9(11) .
C3_21 N2_21 C4_21 119.1(11) .
O1_22 C1_22 N2_22 120.6(15) .
C1_22 N2_22 C4_22 120.5(11) .
C1_22 N2_22 C3_22 118.3(11) .
C4_22 N2_22 C3_22 119.9(10) .
O1_23 C1_23 N2_23 119.9(14) .
C1_23 N2_23 C3_23 118.9(9) .
C1_23 N2_23 C4_23 121.1(9) .
C3_23 N2_23 C4_23 120.0(9) .
O1_24 C1_24 N2_24 119.9(15) .
C1_24 N2_24 C3_24 117.8(12) .
C1_24 N2_24 C4_24 119.5(13) .
C3_24 N2_24 C4_24 118.8(12) .
O1_25 C1_25 N2_25 119.7(16) .
C1_25 N2_25 C4_25 120.6(12) .
C1_25 N2_25 C3_25 117.9(13) .
C4_25 N2_25 C3_25 119.6(12) .
O1_26 C1_26 N2_26 119.6(14) .
C1_26 N2_26 C4_26 120.8(9) .
C1_26 N2_26 C3_26 118.7(9) .
C4_26 N2_26 C3_26 120.5(9) .
O1_27 C1_27 N2_27 119.9(15) .
C1_27 N2_27 C3_27 118.1(11) .
C1_27 N2_27 C4_27 120.0(12) .
C3_27 N2_27 C4_27 119.5(11) .
O1_28 C1_28 N2_28 120.6(15) .
C1_28 N2_28 C3_28 118.4(12) .
C1_28 N2_28 C4_28 120.5(12) .
C3_28 N2_28 C4_28 119.5(11) .
O1_29 C1_29 N2_29 119.9(17) .
C1_29 N2_29 C3_30 130(4) .
C1_29 N2_29 C3_29 118.2(12) .
C3_30 N2_29 C3_29 102(4) .
C1_29 N2_29 C4_29 120.2(13) .
C3_30 N2_29 C4_29 21.5(19) .
C3_29 N2_29 C4_29 119.5(14) .
N2_30 C4_29 N2_29 108(6) .
N2_30 C4_29 C1_30 43.1(18) .
N2_29 C4_29 C1_30 114(6) .
O1_30 C1_30 N2_30 120.0(15) .
O1_30 C1_30 C4_29 143(8) .
N2_30 C1_30 C4_29 34(2) .
C4_29 N2_30 C1_30 103(3) .
C4_29 N2_30 C3_30 16(3) .
C1_30 N2_30 C3_30 118.1(13) .
C4_29 N2_30 C4_30 135(3) .
C1_30 N2_30 C4_30 119.9(12) .
C3_30 N2_30 C4_30 119.2(11) .
N2_29 C3_30 N2_30 90(3) .

loop_
_geom_bond_atom_site_label_1
_geom_bond_atom_site_label_2
_geom_bond_distance
_geom_bond_site_symmetry_2
Pt_1 N7_18 2.083(14) .
Pt_1 N7_15 2.104(13) .
Pt_1 P1_6 2.243(6) .
Pt_1 P1_5 2.257(7) .
Pt_2 N7_17 2.089(13) .
Pt_2 N7_16 2.087(13) .
Pt_2 P1_7 2.252(6) .
Pt_2 P1_8 2.254(7) .
C1_3 C9_3 1.387(9) .
C1_3 C2_3 1.388(9) .
C1_3 C6_10 1.49(2) .
C2_3 N6_3 1.335(8) .
C2_3 C3_3 1.421(8) .
C3_3 C4_3 1.377(9) .
C3_3 C17_3 1.491(9) .
C4_3 C5_3 1.389(9) .
C5_3 N6_3 1.341(8) .
C5_3 C15_3 1.497(9) .
N6_3 B7_3 1.493(9) .
B7_3 N8_3 1.502(9) .
B7_3 C1_15 1.73(2) .
B7_3 C1_16 1.75(2) .
N8_3 C9_3 1.344(9) .
N8_3 C12_3 1.426(8) .
C9_3 C10_3 1.486(8) .
C10_3 C11_3 1.398(9) .
C10_3 C14_3 1.509(9) .
C11_3 C12_3 1.478(9) .
C12_3 C16_3 1.464(9) .
C1_4 C9_4 1.394(9) .
C1_4 C2_4 1.391(9) .
C1_4 C6_9 1.46(2) .
C2_4 N6_4 1.338(9) .
C2_4 C3_4 1.424(8) .
C3_4 C4_4 1.365(9) .
C3_4 C17_4 1.489(9) .
C4_4 C5_4 1.392(9) .
C5_4 N6_4 1.337(8) .
C5_4 C15_4 1.503(9) .
N6_4 B7_4 1.493(9) .
B7_4 N8_4 1.501(9) .
B7_4 C1_17 1.77(3) .
B7_4 C1_18 1.82(3) .
N8_4 C9_4 1.341(9) .
N8_4 C12_4 1.440(8) .
C9_4 C10_4 1.484(9) .
C10_4 C11_4 1.398(9) .
C10_4 C14_4 1.508(9) .
C11_4 C12_4 1.484(9) .
C12_4 C16_4 1.468(9) .
P1_5 C7_5 1.783(14) .
P1_5 C1_5 1.813(14) .
P1_5 C3_11 1.84(2) .
C1_5 C6_5 1.346(16) .
C1_5 C2_5 1.380(17) .
C2_5 C3_5 1.388(18) .
C3_5 C4_5 1.384(18) .
C4_5 C5_5 1.375(18) .
C5_5 C6_5 1.396(17) .
C7_5 C8_5 1.390(16) .
C7_5 C12_5 1.375(16) .
C8_5 C9_5 1.388(17) .
C9_5 C10_5 1.392(17) .
C10_5 C11_5 1.377(17) .
C11_5 C12_5 1.396(17) .
P1_6 C1_6 1.803(13) .
P1_6 C7_6 1.808(13) .
P1_6 C1_11 1.823(19) .
C1_6 C6_6 1.389(15) .
C1_6 C2_6 1.416(15) .
C2_6 C3_6 1.400(16) .
C3_6 C4_6 1.379(16) .
C4_6 C5_6 1.377(16) .
C5_6 C6_6 1.395(16) .
C7_6 C12_6 1.379(15) .
C7_6 C8_6 1.426(16) .
C8_6 C9_6 1.391(16) .
C9_6 C10_6 1.387(17) .
C10_6 C11_6 1.417(17) .
C11_6 C12_6 1.391(16) .
P1_7 C7_7 1.782(13) .
P1_7 C1_7 1.802(14) .
P1_7 C1_12 1.79(2) .
C1_7 C6_7 1.362(15) .
C1_7 C2_7 1.389(15) .
C2_7 C3_7 1.376(16) .
C3_7 C4_7 1.389(16) .
C4_7 C5_7 1.391(16) .
C5_7 C6_7 1.393(16) .
C7_7 C8_7 1.367(15) .
C7_7 C12_7 1.400(15) .
C8_7 C9_7 1.386(16) .
C9_7 C10_7 1.395(17) .
C10_7 C11_7 1.395(16) .
C11_7 C12_7 1.382(16) .
P1_8 C3_12 1.77(2) .
P1_8 C1_8 1.800(15) .
P1_8 C7_8 1.807(14) .
C1_8 C6_8 1.357(16) .
C1_8 C2_8 1.394(17) .
C2_8 C3_8 1.401(18) .
C3_8 C4_8 1.363(18) .
C4_8 C5_8 1.395(18) .
C5_8 C6_8 1.400(18) .
C7_8 C12_8 1.377(16) .
C7_8 C8_8 1.391(16) .
C8_8 C9_8 1.392(17) .
C9_8 C10_8 1.406(18) .
C10_8 C11_8 1.385(18) .
C11_8 C12_8 1.408(17) .
C1_9 C2_9 1.518(9) .
C1_9 C13_9 1.523(10) .
C1_9 C12_9 1.523(10) .
C1_9 C14_9 1.530(10) .
C2_9 C3_9 1.403(9) .
C2_9 C7_9 1.403(9) .
C3_9 C4_9 1.403(9) .
C4_9 C5_9 1.401(9) .
C4_9 C8_9 1.520(9) .
C5_9 C6_9 1.392(9) .
C6_9 C7_9 1.393(9) .
C8_9 C11_9 1.525(10) .
C8_9 C9_9 1.518(10) .
C8_9 C10_9 1.525(10) .
C1_10 C2_10 1.514(9) .
C1_10 C12_10 1.524(10) .
C1_10 C13_10 1.525(10) .
C1_10 C14_10 1.530(10) .
C2_10 C3_10 1.397(9) .
C2_10 C7_10 1.409(9) .
C3_10 C4_10 1.400(9) .
C4_10 C5_10 1.401(9) .
C4_10 C8_10 1.518(9) .
C5_10 C6_10 1.382(9) .
C6_10 C7_10 1.386(9) .
C8_10 C9_10 1.527(10) .
C8_10 C11_10 1.526(9) .
C8_10 C10_10 1.530(10) .
C1_11 C2_11 1.53(3) .
C2_11 C3_11 1.59(3) .
C1_12 C2_12 1.49(3) .
C2_12 C3_12 1.57(3) .
C3_13 C4_13 1.404(9) .
C3_13 C16_13 1.37(2) 5_665
C4_13 C20_13 1.405(8) .
C4_13 C5_13 1.411(9) .
C5_13 C17_13 1.408(9) .
C5_13 C5_13 1.60(3) 5_665
C16_13 C17_13 1.403(9) .
C16_13 C3_13 1.37(2) 5_665
C17_13 C18_13 1.405(9) .
C18_13 C19_13 1.413(9) .
C18_13 S30_13 1.657(8) .
C19_13 C20_13 1.410(9) .
C20_13 S29_13 1.658(8) .
S29_13 O34_13 1.467(8) .
S29_13 O35_13 1.464(8) .
S29_13 O36_13 1.489(8) .
S30_13 O39_13 1.472(8) .
S30_13 O38_13 1.480(8) .
S30_13 O37_13 1.477(8) .
C3_14 C4_14 1.397(9) .
C3_14 C3_14 1.43(3) 2_655
C4_14 C5_14 1.407(9) .
C4_14 C20_14 1.410(8) .
C5_14 C17_14 1.406(9) .
C5_14 C5_14 1.58(2) 2_655
C16_14 C17_14 1.404(9) .
C16_14 C16_14 1.47(3) 2_655
C17_14 C18_14 1.404(8) .
C18_14 C19_14 1.398(8) .
C18_14 S30_14 1.664(8) .
C19_14 C20_14 1.408(9) .
C20_14 S29_14 1.663(8) .
S29_14 O36_14 1.462(6) .
S29_14 O35_14 1.474(8) .
S29_14 O34_14 1.479(6) .
S30_14 O37_14 1.461(6) .
S30_14 O39_14 1.463(8) .
S30_14 O38_14 1.477(6) .
C1_15 C2_15 1.194(9) .
C2_15 C4_15 1.303(8) .
C4_15 C9_15 1.388(9) .
C4_15 C5_15 1.391(9) .
C5_15 C6_15 1.392(9) .
C6_15 N7_15 1.342(9) .
N7_15 C8_15 1.347(9) .
C8_15 C9_15 1.394(9) .
C1_16 C2_16 1.189(9) .
C2_16 C4_16 1.299(8) .
C4_16 C9_16 1.388(9) .
C4_16 C5_16 1.394(9) .
C5_16 C6_16 1.392(9) .
C6_16 N7_16 1.348(9) .
N7_16 C8_16 1.347(9) .
C8_16 C9_16 1.396(9) .
C1_17 C2_17 1.191(9) .
C2_17 C4_17 1.295(8) .
C4_17 C9_17 1.389(9) .
C4_17 C5_17 1.392(9) .
C5_17 C6_17 1.387(9) .
C6_17 N7_17 1.344(9) .
N7_17 C8_17 1.344(9) .
C8_17 C9_17 1.390(9) .
C1_18 C2_18 1.187(9) .
C2_18 C4_18 1.294(8) .
C4_18 C9_18 1.389(9) .
C4_18 C5_18 1.392(9) .
C5_18 C6_18 1.391(9) .
C6_18 N7_18 1.346(9) .
N7_18 C8_18 1.338(9) .
C8_18 C9_18 1.387(9) .
C1_20 O1_20 1.229(10) .
C1_20 N2_20 1.266(9) .
N2_20 C3_20 1.459(9) .
N2_20 C4_20 1.462(9) .
C1_21 O1_21 1.226(10) .
C1_21 N2_21 1.274(10) .
N2_21 C3_21 1.464(10) .
N2_21 C4_21 1.470(10) .
C1_22 O1_22 1.220(10) .
C1_22 N2_22 1.266(10) .
N2_22 C4_22 1.460(9) .
N2_22 C3_22 1.463(9) .
C1_23 O1_23 1.225(10) .
C1_23 N2_23 1.264(9) .
N2_23 C3_23 1.459(9) .
N2_23 C4_23 1.463(9) .
C1_24 O1_24 1.223(10) .
C1_24 N2_24 1.270(10) .
N2_24 C3_24 1.465(10) .
N2_24 C4_24 1.468(12) .
C1_25 O1_25 1.225(13) .
C1_25 N2_25 1.269(10) .
N2_25 C4_25 1.461(10) .
N2_25 C3_25 1.466(11) .
C1_26 O1_26 1.224(10) .
C1_26 N2_26 1.267(9) .
N2_26 C4_26 1.459(9) .
N2_26 C3_26 1.459(9) .
C1_27 O1_27 1.223(10) .
C1_27 N2_27 1.267(10) .
N2_27 C3_27 1.463(10) .
N2_27 C4_27 1.466(10) .
C1_28 O1_28 1.220(10) .
C1_28 N2_28 1.265(10) .
N2_28 C3_28 1.464(10) .
N2_28 C4_28 1.465(10) .
C1_29 O1_29 1.224(12) .
C1_29 N2_29 1.269(11) .
N2_29 C3_30 1.42(6) .
N2_29 C3_29 1.462(15) .
N2_29 C4_29 1.464(10) .
C4_29 N2_30 1.05(6) .
C4_29 C1_30 1.81(5) .
C1_30 O1_30 1.223(11) .
C1_30 N2_30 1.269(10) .
N2_30 C3_30 1.462(10) .
N2_30 C4_30 1.466(10) .
